data_2101232
loop_
_publ_author_name
'Le Bas, G.'
'Mason, S. A.'

_publ_section_title
;
 Neutron diffraction structure of \a-cyclodextrin cyclopentanone
 hydrate at 20 K: host--guest interactive disorder
;
_journal_issue 6
_journal_name_full 'Acta Crystallographica Section B'
_journal_page_first 717
_journal_page_last 724
_journal_paper_doi 10.1107/S0108768194003976
_journal_volume 50
_journal_year 1994
_chemical_formula_moiety '0.5(C36 H60 O30),0.5(C5 H8 O1),2.3(H2 O1)'
_chemical_formula_sum 'C21 H39 O18'
_chemical_formula_weight 1139
_symmetry_cell_setting hexagonal
_symmetry_space_group_name_Hall 'P 6'
_symmetry_space_group_name_H-M 'P 6'
_cell_angle_alpha 90
_cell_angle_beta 90
_cell_angle_gamma 120
_cell_formula_units_Z 6
_cell_length_a 23.7250(10)
_cell_length_b 23.7250(10)
_cell_length_c 7.9350(10)
_cell_volume 3868.0(5)
_diffrn_radiation_probe neutron
_diffrn_radiation_type neutron
_diffrn_radiation_wavelength 1.3177
_exptl_absorpt_coefficient_mu 0.293
_exptl_crystal_F_000 570
_cod_data_source_file li0167.cif
_cod_data_source_block li0167a
_cod_depositor_comments
;
 Adding _atom_site_type_symbol label and values.

 Antanas Vaitkus
 2013-03-29
;
_cod_original_cell_volume 3868
_cod_database_code 2101232

loop_
_atom_site_label
_atom_site_type_symbol
_atom_site_fract_x
_atom_site_fract_y
_atom_site_fract_z
_atom_site_U_iso_or_equiv
C11 C .2501(3) .1831(3) .4029(12) .0179(13)
H11 H .2991(6) .1925(6) .383(2) .031(3)
C21 C .2485(3) .2219(3) .5583(12) .0161(12)
H21 H .2838(6) .2734(6) .534(2) .028(3)
C31 C .1804(3) .2131(3) .5747(12) .0180(13)
H31 H .1463(7) .1616(7) .606(2) .031(3)
C41 C .1572(3) .2276(3) .4112(12) .0155(13)
H41 H .1849(6) .2814(6) .385(2) .026(3)
O21 O .2658(4) .1979(4) .7010(14) .0233(16)
H201 H .2804(7) .2282(7) .795(2) .036(3)
O31 O .1806(4) .2542(4) .7075(14) .0228(16)
H301 H .1388(8) .2536(8) .701(3) .044(4)
O41 O .0906(3) .2070(3) .4391(13) .0153(14)
O51 O .2292(3) .2023(3) .2575(13) .0168(14)
C51 C .1648(3) .1901(3) .2637(12) .0154(13)
H51 H .1300(6) .1377(6) .2885(19) .025(3)
C611 C .1491(5) .2067(4) .0920(15) .0300
H611 H .0981(5) .1965(4) .0879(15) .0300
H621 H .1562(5) .1788(4) -.0066(15) .0300
O611 O .1976(5) .2739(4) .0472(15) .0300
H601 H .1986(8) .2750(8) -.073(3) .0300
C621 C .1495(14) .2109(12) .102(4) .0300
H631 H .1892(14) .2595(12) .070(4) .0300
H641 H .1026(14) .2077(12) .110(4) .0300
O621 O .1458(14) .1646(12) -.023(4) .0300
H061 H .161(3) .194(3) -.114(8) .0300
C12 C .4449(3) .1086(3) .7463(12) .0218(14)
H12 H .4249(7) .0576(7) .775(2) .035(3)
C22 C .4117(3) .1181(3) .5917(12) .0226(14)
H22 H .3605(8) .0952(7) .616(2) .041(3)
C32 C .4390(3) .1906(3) .5614(13) .0184(13)
H32 H .4889(7) .2111(7) .527(2) .037(3)
C42 C .4342(3) .2228(3) .7252(12) .0173(13)
H42 H .3819(6) .2076(7) .746(2) .033(3)
O22 O .4216(5) .0871(4) .4509(16) .035(2)
H202 H .4014(17) .0882(17) .354(5) .051(8)
H212 H .4644(17) .0925(13) .442(4) .035(6)
O32 O .4018(4) .1979(4) .4317(14) .0260(17)
H302 H .4171(7) .2451(7) .425(2) .041(3)
O42 O .4717(3) .2917(3) .6867(14) .0193(15)
O52 O .4347(4) .1375(4) .8899(14) .0258(17)
C52 C .4640(3) .2078(3) .8767(13) .0245(14)
H52 H .5167(7) .2302(7) .858(2) .038(3)
C612 C .4449(5) .2275(4) 1.0434(14) .0300
H612 H .4704(5) .2791(4) 1.0514(14) .0300
H622 H .4567(5) .2058(4) 1.1451(14) .0300
O612 O .3739(5) .2048(4) 1.0589(14) .0300
H602 H .3499(8) .1634(9) 1.078(3) .0300
C622 C .4691(13) .2388(11) 1.043(3) .0300
H632 H .4883(13) .2286(11) 1.120(3) .0300
H642 H .4939(13) .2896(11) 1.015(3) .0300
O622 O .3984(13) .2137(11) 1.083(3) .0300
Hw62 H .399(2) .206(2) 1.198(7) .0300
C13 C .4422(3) .3292(3) .7212(13) .0233(14)
H13 H .3905(7) .2984(7) .741(2) .041(3)
C23 C .4555(3) .3743(3) .5701(13) .0210(14)
H23 H .4291(7) .4009(7) .589(2) .042(4)
C33 C .5281(3) .4236(3) .5580(12) .0189(13)
H33 H .5542(7) .3986(7) .518(2) .035(3)
C43 C .5566(3) .4562(3) .7288(13) .0247(15)
H43 H .5411(8) .4920(8) .758(3) .047(4)
O23 O .4327(4) .3343(4) .4213(14) .0244(17)
H203 H .4214(7) .3566(7) .335(2) .040(3)
O33 O .5398(4) .4720(4) .4310(14) .0220(16)
H303 H .5858(19) .5042(18) .448(5) .051(8)
H313 H .5132(10) .4909(10) .430(3) .021(5)
O43 O .6255(4) .4888(4) .7066(14) .0236(16)
O53 O .4670(4) .3671(4) .8690(15) .0305(18)
C53 C .5369(4) .4069(4) .8696(14) .0313(16)
H53 H .5597(7) .3757(7) .847(2) .038(3)
C613 C .5484(6) .4450(5) 1.0363(18) .0300
H613 H .5323(6) .4126(5) 1.1413(18) .0300
H623 H .6013(6) .4760(5) 1.0368(18) .0300
O613 O .5167(6) .4822(5) 1.0528(18) .0300
H603 H .4692(13) .4559(13) 1.101(3) .0300
C623 C .5666(6) .4266(6) 1.0517(19) .0300
H623a H .6182(6) .4622(6) 1.0451(19) .0300
H633 H .5450(6) .4580(6) 1.0965(19) .0300
O623 O .5533(6) .3778(6) 1.1654(19) .0300
Hw63 H .522(2) .369(2) 1.236(6) .0300
O633 O .564(4) .510(4) 1.047(11) .0300
O1 O .3937(5) .3893(6) 1.182(2) .0300
Hw1 H .3708(5) .3582(6) 1.095(2) .0300
Hw10 H .3624(5) .3954(6) 1.244(2) .0300
O5 O .4085(10) .3918(8) 1.145(3) .0300
Hw5 H .4335(10) .4378(8) 1.125(3) .0300
Hw50 H .4189(10) .3713(8) 1.055(3) .0300
O2 O .3182(6) .2810(10) .972(2) .0300
Hw2 H .2827(6) .2712(10) 1.047(2) .0300
Hw20 H .3390(6) .2581(10) 1.014(2) .0300
O4 O .3157(10) .2609(17) .988(3) .0300
Hw4 H .3422(10) .2423(17) 1.017(3) .0300
Hw40 H .2815(10) .2455(17) 1.070(3) .0300
O3 O .2795(10) .3551(12) 1.183(3) .0300
Hw3 H .3200(10) .3587(12) 1.149(3) .0300
Hw30 H .2670(10) .3744(12) 1.095(3) .0300
C1Y C .6495(6) .3001(7) .225(2) .059(3)
C2Y C .6967(6) .2901(7) .333(2) .059(3)
H21Y H .6817(6) .2391(7) .343(2) .059(3)
H22Y H .7455(6) .3165(7) .283(2) .059(3)
C3Y C .6919(6) .3180(7) .503(2) .059(3)
H31Y H .6543(6) .2805(7) .580(2) .059(3)
H32Y H .7378(6) .3389(7) .569(2) .059(3)
C4Y C .6747(6) .3708(7) .459(2) .059(3)
H41Y H .7179(6) .4156(7) .425(2) .059(3)
H42Y H .6514(6) .3796(7) .565(2) .059(3)
C5Y C .6278(6) .3435(7) .310(2) .059(3)
H51Y H .6332(6) .3819(7) .226(2) .059(3)
H52Y H .5779(6) .3157(7) .352(2) .059(3)
OY O .6330(6) .2780(7) .082(2) .059(3)
C1X C -.017(3) -.0307(16) .908(4) .090(8)
C2X C -.069(3) -.0266(16) .807(4) .090(8)
H21X H -.114(3) -.0727(16) .804(4) .090(8)
H22X H -.078(3) .0102(16) .857(4) .090(8)
C3X C -.038(3) -.0077(16) .632(4) .090(8)
H31X H -.050(3) -.0507(16) .558(4) .090(8)
H32X H -.053(3) .0221(16) .567(4) .090(8)
C4X C .036(3) .0310(16) .664(4) .090(8)
H41X H .052(3) .0809(16) .695(4) .090(8)
H42X H .063(3) .0296(16) .555(4) .090(8)
C5X C .048(3) -.0031(16) .814(4) .090(8)
H51X H .088(3) .0311(16) .891(4) .090(8)
H52X H .056(3) -.0412(16) .772(4) .090(8)
OX O -.025(3) -.0517(16) 1.053(4) .090(8)
